data_2100047
loop_
_publ_author_name
'Richard E. Marsh'

_publ_section_title
;
 Space group <i>P</i>1: an update
;
_journal_issue 3
_journal_name_full 'Acta Crystallographica Section B'
_journal_page_first 359
_journal_page_last 359
_journal_paper_doi 10.1107/S0108768105009651
_journal_volume 61
_journal_year 2005
_chemical_formula_moiety 'C68 H80 P2 S4 Fe2 Pt'
_chemical_formula_sum 'C68 H80 Fe2 P2 Pt S4'
_space_group_crystal_system triclinic
_space_group_IT_number 2
_space_group_name_Hall '-P 1'
_space_group_name_H-M_alt 'P -1'
_audit_creation_method CRYM
_cell_angle_alpha 95.84
_cell_angle_beta 101.31
_cell_angle_gamma 93.95
_cell_formula_units_Z 1
_cell_length_a 10.2709
_cell_length_b 11.1981
_cell_length_c 14.2260
_cell_volume 1589.463
_cod_data_source_file bk0148.cif
_cod_data_source_block ICISES
_cod_depositor_comments
;
 Updating space group information and adding the symmetry operation list.

 Antanas Vaitkus,
 2018-06-14

  Added moiety chemical formula and Z value from Marsh (2005) paper.
  The summary chemical formula is calculated from moiety formula using
  AdHocParser
  (svn://www.crystallography.net/cod-tools/trunk/Formulae/AdHocParser.yp,
  revision 1441.)

  Andrius Merkys
  2013-11-11
;
_cod_original_sg_symbol_H-M P-1
_cod_original_formula_sum 'not given'
_cod_database_code 2100047

loop_
_space_group_symop_id
_space_group_symop_operation_xyz
1 x,y,z
2 -x,-y,-z

loop_
_atom_site_label
_atom_site_fract_x
_atom_site_fract_y
_atom_site_fract_z
_atom_site_type_symbol
Pt1 0.00000 0.00000 0.00000 Pt
Fe1 0.84432 1.27222 0.43650 Fe
P1 0.11515 -0.13780 0.08485 P
S1 0.58185 0.72140 0.31185 S
S2 0.33955 0.43310 0.10870 S
C1 0.64200 1.26280 0.41365 C
H1 0.58445 1.19555 0.38095 H
C2 0.69330 1.28185 0.50850 C
H2 0.67860 1.23125 0.55460 H
C3 0.77610 1.39375 0.52750 C
H3 0.82020 1.43390 0.58890 H
C4 0.77135 1.43735 0.43775 C
H4 0.82085 1.50745 0.42680 H
C5 0.69040 1.35820 0.36925 C
H5 0.66990 1.36600 0.30245 H
C6 0.95180 1.13585 0.48625 C
H6 0.93710 1.08930 0.53375 H
C7 1.02995 1.24445 0.49910 C
H7 1.07515 1.28295 0.55855 H
C8 1.03195 1.28675 0.41235 C
H8 1.08055 1.35505 0.40300 H
C9 0.94750 1.20900 0.33995 C
H9 0.92650 1.21885 0.27585 H
C10 0.90030 1.11140 0.38590 C
C11 0.81360 1.00885 0.33640 C
C12 0.74355 0.92125 0.29785 C
C13 0.65970 0.81635 0.25235 C
C14 0.62780 0.77915 0.15555 C
H10 0.65840 0.82075 0.10975 H
C15 0.54140 0.67085 0.13130 C
H11 0.51155 0.63310 0.06910 H
C16 0.50855 0.62850 0.21140 C
C17 0.42015 0.52005 0.21570 C
C18 0.39275 0.47455 0.29305 C
H12 0.42520 0.51125 0.35540 H
C19 0.30850 0.36580 0.27125 C
H13 0.28410 0.32240 0.31815 H
C20 0.26685 0.33090 0.17710 C
C21 0.18440 0.22770 0.12365 C
C22 0.11505 0.14105 0.07690 C
C45 0.24900 -0.08245 0.18720 C
H27 0.29955 -0.14915 0.20380 H
H28 0.30745 -0.02430 0.16640 H
C46 0.21260 -0.02405 0.27905 C
H29 0.15510 0.03895 0.26370 H
H30 0.16455 -0.08330 0.30735 H
C47 0.34075 0.02895 0.35170 C
H31 0.39925 -0.02755 0.35720 H
H32 0.37950 0.09260 0.32915 H
C48 0.32350 0.07185 0.44635 C
H33 0.24235 0.10490 0.44120 H
H34 0.39615 0.12985 0.47660 H
H35 0.32100 0.00795 0.48165 H
C49 0.00640 -0.24315 0.13555 C
H36 -0.03835 -0.19765 0.17515 H
H37 -0.05780 -0.28340 0.08445 H
C50 0.06920 -0.33890 0.19200 C
H38 0.10670 -0.30865 0.24675 H
H39 0.12575 -0.36790 0.16530 H
C51 -0.02325 -0.43965 0.20625 C
H40 -0.06490 -0.43910 0.16635 H
H41 -0.00495 -0.50885 0.21595 H
C52 -0.05905 -0.43260 0.26600 C
H42 -0.10190 -0.50015 0.27345 H
H43 -0.08760 -0.36570 0.25730 H
H44 -0.01535 -0.42715 0.30440 H
C53 0.19645 -0.22600 0.00375 C
H45 0.24510 -0.28420 0.03835 H
H46 0.13000 -0.26965 -0.04795 H
C54 0.29320 -0.14750 -0.03930 C
H47 0.24755 -0.08555 -0.06630 H
H48 0.36315 -0.11165 0.01045 H
C55 0.35370 -0.21340 -0.11535 C
H49 0.38905 -0.28120 -0.09205 H
H50 0.28725 -0.23850 -0.16950 H
C56 0.46310 -0.13340 -0.14400 C
H51 0.42550 -0.06970 -0.17320 H
H52 0.50590 -0.17770 -0.18795 H
H53 0.52570 -0.10330 -0.08860 H
